data_4340620
loop_
_publ_author_name
'Seredyuk, Maksym'
'Mu\~noz, M Carmen'
'Ksenofontov, Vadim'
'G\"utlich, Philipp'
'Galyametdinov, Yury'
'Real, Jose A.'

_publ_section_title
;
 Spin Crossover Star-Shaped Metallomesogens of Iron(II).
;
_journal_issue 16
_journal_name_full 'Inorganic chemistry'
_journal_page_first 8442
_journal_page_last 8454
_journal_paper_doi 10.1021/ic5010159
_journal_volume 53
_journal_year 2014
_chemical_formula_sum 'C51 H82 B2 F8 Fe N7 O3.5'
_chemical_formula_weight 1078.70
_chemical_name_systematic
;
 ?
;
_space_group_IT_number 2
_symmetry_cell_setting triclinic
_symmetry_space_group_name_Hall '-P 1'
_symmetry_space_group_name_H-M 'P -1'
_atom_sites_solution_hydrogens geom
_atom_sites_solution_primary direct
_atom_sites_solution_secondary difmap
_audit_creation_method SHELXL-97
_cell_angle_alpha 64.687(5)
_cell_angle_beta 75.385(5)
_cell_angle_gamma 78.892(5)
_cell_formula_units_Z 4
_cell_length_a 16.2286(8)
_cell_length_b 19.2290(9)
_cell_length_c 20.0490(10)
_cell_measurement_reflns_used 100
_cell_measurement_temperature 120(1)
_cell_measurement_theta_max 20
_cell_measurement_theta_min 12
_cell_volume 5447.0(5)
_computing_cell_refinement 'HKL DENZO'
_computing_data_collection COLLECT
_computing_data_reduction 'HKL DENZO and SCALEPACK'
_computing_structure_refinement 'SHELXL-97 (Sheldrick, 2008)'
_computing_structure_solution SHELXS-97
_diffrn_ambient_temperature 120(1)
_diffrn_measured_fraction_theta_full 0.992
_diffrn_measured_fraction_theta_max 0.867
_diffrn_radiation_monochromator graphite
_diffrn_radiation_source 'fine-focus sealed tube'
_diffrn_radiation_type MoK\a
_diffrn_radiation_wavelength 0.71069
_diffrn_reflns_av_R_equivalents 0.0773
_diffrn_reflns_av_sigmaI/netI 0.0967
_diffrn_reflns_limit_h_max 21
_diffrn_reflns_limit_h_min -20
_diffrn_reflns_limit_k_max 25
_diffrn_reflns_limit_k_min -26
_diffrn_reflns_limit_l_max 26
_diffrn_reflns_limit_l_min -26
_diffrn_reflns_number 74547
_diffrn_reflns_theta_full 25.00
_diffrn_reflns_theta_max 29.12
_diffrn_reflns_theta_min 2.96
_exptl_absorpt_coefficient_mu 0.353
_exptl_absorpt_correction_T_max 0.9895
_exptl_absorpt_correction_T_min 0.9490
_exptl_absorpt_correction_type empirical
_exptl_absorpt_process_details 'Empirical absorption correction:XABS2'
_exptl_crystal_colour red
_exptl_crystal_density_diffrn 1.315
_exptl_crystal_density_method 'not measured'
_exptl_crystal_description prismatic
_exptl_crystal_F_000 2292
_exptl_crystal_size_max 0.15
_exptl_crystal_size_mid 0.08
_exptl_crystal_size_min 0.03
_refine_diff_density_max 0.939
_refine_diff_density_min -0.797
_refine_diff_density_rms 0.092
_refine_ls_extinction_method none
_refine_ls_goodness_of_fit_ref 0.900
_refine_ls_hydrogen_treatment mixed
_refine_ls_matrix_type full
_refine_ls_number_parameters 1307
_refine_ls_number_reflns 25420
_refine_ls_number_restraints 0
_refine_ls_restrained_S_all 0.900
_refine_ls_R_factor_all 0.2021
_refine_ls_R_factor_gt 0.0898
_refine_ls_shift/su_max 0.012
_refine_ls_shift/su_mean 0.005
_refine_ls_structure_factor_coef Fsqd
_refine_ls_weighting_details 'calc w=1/[\s^2^(Fo^2^)+(0.1477P)^2^+16.2362P] where P=(Fo^2^+2Fc^2^)/3'
_refine_ls_weighting_scheme calc
_refine_ls_wR_factor_gt 0.2147
_refine_ls_wR_factor_ref 0.3137
_reflns_number_gt 11526
_reflns_number_total 25420
_reflns_threshold_expression >2sigma(I)
_cod_data_source_file ic5010159_si_005.cif
_cod_data_source_block ja1038
_cod_depositor_comments 'Adding full bibliography for 4340618--4340623.cif.'
_cod_original_sg_symbol_H-M P-1
_cod_database_code 4340620

loop_
_symmetry_equiv_pos_as_xyz
'x, y, z'
'-x, -y, -z'

loop_
_atom_site_label
_atom_site_type_symbol
_atom_site_fract_x
_atom_site_fract_y
_atom_site_fract_z
_atom_site_U_iso_or_equiv
_atom_site_adp_type
_atom_site_occupancy
_atom_site_symmetry_multiplicity
_atom_site_calc_flag
_atom_site_refinement_flags
Fe1 Fe 0.61228(5) 0.25401(4) 0.91821(4) 0.0215(2) Uani 1 1 d .
Fe2 Fe 0.62592(6) 0.69808(5) 0.55250(4) 0.0277(2) Uani 1 1 d .
O1 O 0.8412(2) 0.4355(2) 0.8454(2) 0.0292(9) Uani 1 1 d .
O2 O 0.3267(2) 0.3756(2) 0.8361(2) 0.0299(9) Uani 1 1 d .
O3 O 0.6527(3) -0.0407(2) 1.0508(2) 0.0323(10) Uani 1 1 d .
O4 O 0.8544(3) 0.4536(2) 0.5683(2) 0.0344(10) Uani 1 1 d .
O5 O 0.6413(3) 1.0022(2) 0.4273(3) 0.0475(13) Uani 1 1 d .
O6 O 0.3078(4) 0.6810(3) 0.7108(3) 0.0587(15) Uani 1 1 d .
O7 O 0.9092(4) 0.4324(3) 0.3372(3) 0.0647(15) Uani 1 1 d .
N1 N 0.7388(3) 0.2741(3) 0.8678(2) 0.0243(10) Uani 1 1 d .
N2 N 0.6161(3) 0.3456(3) 0.9358(2) 0.0245(10) Uani 1 1 d .
N3 N 0.4927(3) 0.2444(3) 0.9683(2) 0.0245(10) Uani 1 1 d .
N4 N 0.5545(3) 0.3300(3) 0.8275(2) 0.0226(10) Uani 1 1 d .
N5 N 0.6543(3) 0.1826(3) 1.0089(2) 0.0229(10) Uani 1 1 d .
N6 N 0.6068(3) 0.1495(3) 0.9109(2) 0.0233(10) Uani 1 1 d .
N7 N 0.5341(3) 0.2638(3) 1.0971(2) 0.0269(10) Uani 1 1 d .
N8 N 0.7612(3) 0.6383(3) 0.5723(3) 0.0288(11) Uani 1 1 d .
N9 N 0.6395(3) 0.5965(3) 0.5304(2) 0.0256(10) Uani 1 1 d .
N10 N 0.6840(3) 0.7825(3) 0.4515(3) 0.0270(11) Uani 1 1 d .
N11 N 0.6161(3) 0.8135(3) 0.5755(3) 0.0326(12) Uani 1 1 d .
N12 N 0.4986(3) 0.7454(3) 0.5323(2) 0.0284(11) Uani 1 1 d .
N13 N 0.5381(4) 0.6392(3) 0.6646(2) 0.0352(13) Uani 1 1 d .
N14 N 0.5833(3) 0.7164(3) 0.4048(2) 0.0290(11) Uani 1 1 d .
C1 C 0.8021(4) 0.2365(3) 0.8339(3) 0.0262(12) Uani 1 1 d .
C2 C 0.8817(4) 0.2652(3) 0.8029(3) 0.0276(13) Uani 1 1 d .
H2 H 0.9247 0.2380 0.7805 0.033 Uiso 1 1 calc R
C3 C 0.9000(4) 0.3314(3) 0.8038(3) 0.0309(13) Uani 1 1 d .
H3 H 0.9535 0.3498 0.7816 0.037 Uiso 1 1 calc R
C4 C 0.8352(4) 0.3699(3) 0.8394(3) 0.0250(12) Uani 1 1 d .
C5 C 0.7564(4) 0.3392(3) 0.8712(3) 0.0239(12) Uani 1 1 d .
C6 C 0.7877(4) 0.1661(3) 0.8272(3) 0.0324(14) Uani 1 1 d .
H6A H 0.7303 0.1533 0.8514 0.039 Uiso 1 1 calc R
H6B H 0.8274 0.1239 0.8508 0.039 Uiso 1 1 calc R
H6C H 0.7960 0.1754 0.7750 0.039 Uiso 1 1 calc R
C7 C 0.9219(4) 0.4690(3) 0.8128(3) 0.0296(13) Uani 1 1 d .
H7A H 0.9328 0.4862 0.7585 0.036 Uiso 1 1 calc R
H7B H 0.9681 0.4308 0.8318 0.036 Uiso 1 1 calc R
C8 C 0.9174(4) 0.5369(3) 0.8335(3) 0.0327(14) Uani 1 1 d .
H8A H 0.9736 0.5554 0.8167 0.039 Uiso 1 1 calc R
H8B H 0.9041 0.5184 0.8879 0.039 Uiso 1 1 calc R
C9 C 0.8533(4) 0.6044(3) 0.8021(3) 0.0330(14) Uani 1 1 d .
H9A H 0.7971 0.5863 0.8161 0.040 Uiso 1 1 calc R
H9B H 0.8686 0.6263 0.7476 0.040 Uiso 1 1 calc R
C10 C 0.8496(4) 0.6663(3) 0.8302(3) 0.0344(14) Uani 1 1 d .
H10A H 0.9059 0.6843 0.8154 0.041 Uiso 1 1 calc R
H10B H 0.8362 0.6433 0.8847 0.041 Uiso 1 1 calc R
C11 C 0.7849(4) 0.7358(4) 0.8025(4) 0.0359(15) Uani 1 1 d .
H11A H 0.8025 0.7631 0.7486 0.043 Uiso 1 1 calc R
H11B H 0.7298 0.7176 0.8115 0.043 Uiso 1 1 calc R
C12 C 0.7748(4) 0.7921(4) 0.8396(4) 0.0377(15) Uani 1 1 d .
H12A H 0.7610 0.7639 0.8937 0.045 Uiso 1 1 calc R
H12B H 0.7269 0.8301 0.8247 0.045 Uiso 1 1 calc R
C13 C 0.8535(5) 0.8340(4) 0.8205(4) 0.0429(16) Uani 1 1 d .
H13A H 0.9022 0.7962 0.8337 0.051 Uiso 1 1 calc R
H13B H 0.8661 0.8643 0.7667 0.051 Uiso 1 1 calc R
C14 C 0.8412(6) 0.8872(5) 0.8617(5) 0.059(2) Uani 1 1 d .
H14A H 0.8920 0.9127 0.8478 0.071 Uiso 1 1 calc R
H14B H 0.8303 0.8572 0.9149 0.071 Uiso 1 1 calc R
H14C H 0.7935 0.9251 0.8482 0.071 Uiso 1 1 calc R
C15 C 0.6867(4) 0.3768(3) 0.9091(3) 0.0258(12) Uani 1 1 d .
H15 H 0.6930 0.4215 0.9137 0.031 Uiso 1 1 calc R
C16 C 0.5470(4) 0.3832(3) 0.9764(3) 0.0229(11) Uani 1 1 d .
H16A H 0.4926 0.3806 0.9661 0.027 Uiso 1 1 calc R
H16B H 0.5558 0.4373 0.9580 0.027 Uiso 1 1 calc R
C17 C 0.5433(4) 0.3455(3) 1.0611(3) 0.0274(13) Uani 1 1 d .
H17A H 0.5952 0.3541 1.0710 0.033 Uiso 1 1 calc R
H17B H 0.4957 0.3717 1.0845 0.033 Uiso 1 1 calc R
C18 C 0.4572(4) 0.2365(3) 1.1001(3) 0.0252(12) Uani 1 1 d .
H18A H 0.4138 0.2800 1.0892 0.030 Uiso 1 1 calc R
H18B H 0.4385 0.2005 1.1513 0.030 Uiso 1 1 calc R
C19 C 0.4604(4) 0.1962(3) 1.0473(3) 0.0240(12) Uani 1 1 d .
H19A H 0.4969 0.1480 1.0625 0.029 Uiso 1 1 calc R
H19B H 0.4033 0.1839 1.0521 0.029 Uiso 1 1 calc R
C20 C 0.4377(4) 0.2857(3) 0.9279(3) 0.0236(12) Uani 1 1 d .
H20 H 0.3794 0.2841 0.9478 0.028 Uiso 1 1 calc R
C21 C 0.4681(4) 0.3352(3) 0.8504(3) 0.0249(12) Uani 1 1 d .
C22 C 0.4103(4) 0.3808(3) 0.8040(3) 0.0246(12) Uani 1 1 d .
C23 C 0.4427(4) 0.4275(3) 0.7297(3) 0.0289(13) Uani 1 1 d .
H23 H 0.4068 0.4609 0.6971 0.035 Uiso 1 1 calc R
C24 C 0.5299(4) 0.4219(3) 0.7069(3) 0.0272(13) Uani 1 1 d .
H24 H 0.5532 0.4513 0.6572 0.033 Uiso 1 1 calc R
C25 C 0.5852(4) 0.3739(3) 0.7548(3) 0.0242(12) Uani 1 1 d .
C26 C 0.6789(4) 0.3679(4) 0.7221(3) 0.0325(14) Uani 1 1 d .
H26A H 0.7095 0.3334 0.7610 0.039 Uiso 1 1 calc R
H26B H 0.6993 0.4181 0.7006 0.039 Uiso 1 1 calc R
H26C H 0.6879 0.3484 0.6838 0.039 Uiso 1 1 calc R
C27 C 0.2641(4) 0.4237(4) 0.7905(3) 0.0345(14) Uani 1 1 d .
H27A H 0.2661 0.4083 0.7499 0.041 Uiso 1 1 calc R
H27B H 0.2747 0.4776 0.7693 0.041 Uiso 1 1 calc R
C28 C 0.1785(4) 0.4109(4) 0.8437(3) 0.0424(17) Uani 1 1 d .
H28A H 0.1340 0.4420 0.8160 0.051 Uiso 1 1 calc R
H28B H 0.1686 0.3571 0.8618 0.051 Uiso 1 1 calc R
C29 C 0.1706(5) 0.4302(4) 0.9102(4) 0.0462(17) Uani 1 1 d .
H29A H 0.1835 0.4832 0.8923 0.055 Uiso 1 1 calc R
H29B H 0.2130 0.3971 0.9396 0.055 Uiso 1 1 calc R
C30 C 0.0820(5) 0.4212(6) 0.9616(4) 0.069(3) Uani 1 1 d .
H30A H 0.0799 0.4416 0.9987 0.083 Uiso 1 1 calc R
H30B H 0.0393 0.4520 0.9316 0.083 Uiso 1 1 calc R
C31 C 0.0592(5) 0.3396(7) 1.0015(5) 0.075(3) Uani 1 1 d .
H31A H 0.1047 0.3087 1.0282 0.090 Uiso 1 1 calc R
H31B H 0.0590 0.3208 0.9637 0.090 Uiso 1 1 calc R
C32 C -0.0310(6) 0.3228(7) 1.0610(5) 0.089(3) Uani 1 1 d .
H32A H -0.0285 0.2687 1.0949 0.107 Uiso 1 1 calc R
H32B H -0.0391 0.3532 1.0907 0.107 Uiso 1 1 calc R
C33 C -0.1071(6) 0.3423(7) 1.0227(5) 0.093(4) Uani 1 1 d .
H33A H -0.1080 0.3956 0.9867 0.112 Uiso 1 1 calc R
H33B H -0.1009 0.3097 0.9954 0.112 Uiso 1 1 calc R
C34 C -0.1862(7) 0.3312(6) 1.0760(6) 0.091(3) Uani 1 1 d .
H34A H -0.2329 0.3436 1.0501 0.109 Uiso 1 1 calc R
H34B H -0.1931 0.3642 1.1022 0.109 Uiso 1 1 calc R
H34C H -0.1858 0.2782 1.1113 0.109 Uiso 1 1 calc R
C35 C 0.6058(4) 0.2106(3) 1.1231(3) 0.0262(12) Uani 1 1 d .
H35A H 0.5858 0.1599 1.1536 0.031 Uiso 1 1 calc R
H35B H 0.6263 0.2264 1.1555 0.031 Uiso 1 1 calc R
C36 C 0.6816(4) 0.2030(3) 1.0624(3) 0.0262(12) Uani 1 1 d .
H36A H 0.7072 0.2516 1.0355 0.031 Uiso 1 1 calc R
H36B H 0.7245 0.1635 1.0858 0.031 Uiso 1 1 calc R
C37 C 0.6567(4) 0.1105(3) 1.0239(3) 0.0248(12) Uani 1 1 d .
H37 H 0.6762 0.0729 1.0663 0.030 Uiso 1 1 calc R
C38 C 0.6284(3) 0.0897(3) 0.9732(3) 0.0227(11) Uani 1 1 d .
C39 C 0.6274(4) 0.0116(3) 0.9882(3) 0.0241(12) Uani 1 1 d .
C40 C 0.5993(4) -0.0047(3) 0.9364(3) 0.0305(13) Uani 1 1 d .
H40 H 0.5967 -0.0555 0.9439 0.037 Uiso 1 1 calc R
C41 C 0.5758(4) 0.0559(3) 0.8742(3) 0.0306(13) Uani 1 1 d .
H41 H 0.5562 0.0454 0.8400 0.037 Uiso 1 1 calc R
C42 C 0.5802(3) 0.1325(3) 0.8605(3) 0.0241(12) Uani 1 1 d .
C43 C 0.5584(4) 0.1949(3) 0.7898(3) 0.0334(14) Uani 1 1 d .
H43A H 0.5647 0.2441 0.7885 0.040 Uiso 1 1 calc R
H43B H 0.5004 0.1933 0.7878 0.040 Uiso 1 1 calc R
H43C H 0.5961 0.1876 0.7475 0.040 Uiso 1 1 calc R
C44 C 0.6550(4) -0.1210(3) 1.0653(3) 0.0304(13) Uani 1 1 d .
H44A H 0.6925 -0.1319 1.0241 0.036 Uiso 1 1 calc R
H44B H 0.5981 -0.1335 1.0700 0.036 Uiso 1 1 calc R
C45 C 0.6878(4) -0.1692(3) 1.1380(3) 0.0338(14) Uani 1 1 d .
H45A H 0.6891 -0.2234 1.1484 0.041 Uiso 1 1 calc R
H45B H 0.6477 -0.1595 1.1788 0.041 Uiso 1 1 calc R
C46 C 0.7763(4) -0.1535(4) 1.1377(3) 0.0357(15) Uani 1 1 d .
H46A H 0.7721 -0.1034 1.1398 0.043 Uiso 1 1 calc R
H46B H 0.7954 -0.1921 1.1827 0.043 Uiso 1 1 calc R
C47 C 0.8431(4) -0.1542(4) 1.0698(3) 0.0381(15) Uani 1 1 d .
H47A H 0.8398 -0.2002 1.0624 0.046 Uiso 1 1 calc R
H47B H 0.8291 -0.1098 1.0259 0.046 Uiso 1 1 calc R
C48 C 0.9344(4) -0.1528(4) 1.0746(4) 0.0459(17) Uani 1 1 d .
H48A H 0.9526 -0.2015 1.1125 0.055 Uiso 1 1 calc R
H48B H 0.9365 -0.1120 1.0901 0.055 Uiso 1 1 calc R
C49 C 0.9959(4) -0.1396(5) 0.9997(4) 0.0516(19) Uani 1 1 d .
H49A H 0.9916 -0.1797 0.9839 0.062 Uiso 1 1 calc R
H49B H 0.9772 -0.0905 0.9625 0.062 Uiso 1 1 calc R
C50 C 1.0901(5) -0.1389(5) 0.9994(4) 0.064(2) Uani 1 1 d .
H50A H 1.1241 -0.1357 0.9511 0.076 Uiso 1 1 calc R
H50B H 1.1092 -0.1869 1.0377 0.076 Uiso 1 1 calc R
C51 C 1.1040(6) -0.0733(5) 1.0138(5) 0.072(3) Uani 1 1 d .
H51A H 1.1635 -0.0754 1.0142 0.086 Uiso 1 1 calc R
H51B H 1.0704 -0.0763 1.0617 0.086 Uiso 1 1 calc R
H51C H 1.0872 -0.0257 0.9750 0.086 Uiso 1 1 calc R
C52 C 0.8227(4) 0.6593(3) 0.5908(3) 0.0298(13) Uani 1 1 d .
C53 C 0.8990(4) 0.6124(4) 0.6035(3) 0.0308(13) Uani 1 1 d .
H53 H 0.9412 0.6291 0.6156 0.037 Uiso 1 1 calc R
C54 C 0.9127(4) 0.5426(4) 0.5985(3) 0.0320(14) Uani 1 1 d .
H54 H 0.9627 0.5105 0.6089 0.038 Uiso 1 1 calc R
C55 C 0.8494(4) 0.5202(3) 0.5772(3) 0.0306(14) Uani 1 1 d .
C56 C 0.7745(4) 0.5704(3) 0.5637(3) 0.0250(12) Uani 1 1 d .
C57 C 0.8073(5) 0.7361(4) 0.5964(4) 0.0441(17) Uani 1 1 d .
H57A H 0.7516 0.7599 0.5861 0.053 Uiso 1 1 calc R
H57B H 0.8500 0.7687 0.5604 0.053 Uiso 1 1 calc R
H57C H 0.8104 0.7290 0.6461 0.053 Uiso 1 1 calc R
C58 C 0.9315(4) 0.4018(4) 0.5793(4) 0.0349(14) Uani 1 1 d .
H58A H 0.9366 0.3801 0.6317 0.042 Uiso 1 1 calc R
H58B H 0.9812 0.4292 0.5491 0.042 Uiso 1 1 calc R
C59 C 0.9255(4) 0.3387(4) 0.5558(4) 0.0379(15) Uani 1 1 d .
H59A H 0.9785 0.3050 0.5595 0.046 Uiso 1 1 calc R
H59B H 0.9198 0.3619 0.5034 0.046 Uiso 1 1 calc R
C60 C 0.8520(4) 0.2906(4) 0.6016(3) 0.0373(15) Uani 1 1 d .
H60A H 0.7989 0.3241 0.5975 0.045 Uiso 1 1 calc R
H60B H 0.8573 0.2677 0.6540 0.045 Uiso 1 1 calc R
C61 C 0.8478(4) 0.2265(4) 0.5773(4) 0.0385(15) Uani 1 1 d .
H61A H 0.8423 0.2494 0.5249 0.046 Uiso 1 1 calc R
H61B H 0.9009 0.1931 0.5813 0.046 Uiso 1 1 calc R
C62 C 0.7737(5) 0.1783(4) 0.6239(4) 0.0448(17) Uani 1 1 d .
H62A H 0.7211 0.2124 0.6238 0.054 Uiso 1 1 calc R
H62B H 0.7821 0.1514 0.6754 0.054 Uiso 1 1 calc R
C63 C 0.7644(5) 0.1195(5) 0.5948(5) 0.057(2) Uani 1 1 d .
H63A H 0.7534 0.1468 0.5441 0.068 Uiso 1 1 calc R
H63B H 0.8181 0.0873 0.5925 0.068 Uiso 1 1 calc R
C64 C 0.6924(6) 0.0670(5) 0.6432(5) 0.065(2) Uani 1 1 d .
H64A H 0.6416 0.0986 0.6553 0.078 Uiso 1 1 calc R
H64B H 0.6789 0.0428 0.6141 0.078 Uiso 1 1 calc R
C65 C 0.7141(6) 0.0080(6) 0.7116(6) 0.082(3) Uani 1 1 d .
H65A H 0.6671 -0.0228 0.7393 0.098 Uiso 1 1 calc R
H65B H 0.7262 0.0315 0.7414 0.098 Uiso 1 1 calc R
H65C H 0.7637 -0.0242 0.7001 0.098 Uiso 1 1 calc R
C66 C 0.7089(4) 0.5522(3) 0.5376(3) 0.0265(12) Uani 1 1 d .
H66 H 0.7175 0.5089 0.5263 0.032 Uiso 1 1 calc R
C67 C 0.5801(4) 0.5815(3) 0.4947(3) 0.0323(14) Uani 1 1 d .
H67A H 0.5215 0.5896 0.5191 0.039 Uiso 1 1 calc R
H67B H 0.5909 0.5284 0.4990 0.039 Uiso 1 1 calc R
C68 C 0.5941(4) 0.6370(3) 0.4124(3) 0.0309(14) Uani 1 1 d .
H68A H 0.6514 0.6255 0.3876 0.037 Uiso 1 1 calc R
H68B H 0.5537 0.6300 0.3879 0.037 Uiso 1 1 calc R
C69 C 0.6469(4) 0.7656(4) 0.3499(3) 0.0310(13) Uani 1 1 d .
H69A H 0.6205 0.8181 0.3286 0.037 Uiso 1 1 calc R
H69B H 0.6691 0.7481 0.3094 0.037 Uiso 1 1 calc R
C70 C 0.7207(4) 0.7649(4) 0.3850(3) 0.0324(14) Uani 1 1 d .
H70A H 0.7532 0.7145 0.3994 0.039 Uiso 1 1 calc R
H70B H 0.7587 0.8033 0.3491 0.039 Uiso 1 1 calc R
C71 C 0.6753(4) 0.8521(3) 0.4435(3) 0.0288(13) Uani 1 1 d .
H71 H 0.6944 0.8905 0.3970 0.035 Uiso 1 1 calc R
C72 C 0.5839(4) 0.8299(4) 0.6367(4) 0.0385(15) Uani 1 1 d .
C73 C 0.5668(4) 0.9068(4) 0.6295(4) 0.0427(17) Uani 1 1 d .
H73 H 0.5444 0.9171 0.6722 0.051 Uiso 1 1 calc R
C74 C 0.5824(5) 0.9673(4) 0.5608(4) 0.0444(18) Uani 1 1 d .
H74 H 0.5690 1.0182 0.5563 0.053 Uiso 1 1 calc R
C75 C 0.6188(4) 0.9505(4) 0.4982(4) 0.0378(16) Uani 1 1 d .
C76 C 0.6346(4) 0.8721(3) 0.5083(3) 0.0301(13) Uani 1 1 d .
C77 C 0.5680(5) 0.7664(4) 0.7118(4) 0.0508(19) Uani 1 1 d .
H77A H 0.5830 0.7177 0.7070 0.061 Uiso 1 1 calc R
H77B H 0.5085 0.7706 0.7342 0.061 Uiso 1 1 calc R
H77C H 0.6021 0.7696 0.7429 0.061 Uiso 1 1 calc R
C78 C 0.6363(5) 1.0827(4) 0.4130(5) 0.051(2) Uani 1 1 d .
H78A H 0.6701 1.0900 0.4427 0.061 Uiso 1 1 calc R
H78B H 0.5775 1.1024 0.4257 0.061 Uiso 1 1 calc R
C79 C 0.6704(6) 1.1235(4) 0.3316(5) 0.059(2) Uani 1 1 d .
H79A H 0.6620 1.1787 0.3186 0.070 Uiso 1 1 calc R
H79B H 0.6380 1.1126 0.3031 0.070 Uiso 1 1 calc R
C80 C 0.7661(7) 1.1001(7) 0.3084(7) 0.095(4) Uani 1 1 d .
H80A H 0.7976 1.1322 0.3175 0.114 Uiso 1 1 calc R
H80B H 0.7779 1.0475 0.3435 0.114 Uiso 1 1 calc R
C81 C 0.8002(9) 1.1022(14) 0.2428(9) 0.201(10) Uani 1 1 d .
H81A H 0.7825 1.1525 0.2068 0.242 Uiso 1 1 calc R
H81B H 0.7751 1.0643 0.2360 0.242 Uiso 1 1 calc R
C82 C 0.8950(12) 1.0885(12) 0.2212(8) 0.149(7) Uani 1 1 d .
H82A H 0.9093 1.1003 0.1678 0.179 Uiso 1 1 calc R
H82B H 0.9211 1.1248 0.2295 0.179 Uiso 1 1 calc R
C83 C 0.9296(17) 1.0186(12) 0.2568(12) 0.223(13) Uani 1 1 d .
H83A H 0.9070 1.0018 0.3103 0.268 Uiso 1 1 calc R
H83B H 0.9910 1.0192 0.2489 0.268 Uiso 1 1 calc R
C84 C 0.9123(12) 0.9660(11) 0.2311(12) 0.182(8) Uani 1 1 d .
H84A H 0.9447 0.9751 0.1808 0.218 Uiso 1 1 calc R
H84B H 0.8519 0.9710 0.2304 0.218 Uiso 1 1 calc R
C85 C 0.9411(13) 0.8815(10) 0.2898(15) 0.271(16) Uani 1 1 d .
H85A H 0.9284 0.8428 0.2766 0.326 Uiso 1 1 calc R
H85B H 0.9106 0.8745 0.3396 0.326 Uiso 1 1 calc R
H85C H 1.0015 0.8768 0.2882 0.326 Uiso 1 1 calc R
C86 C 0.4957(4) 0.7513(4) 0.4094(3) 0.0332(14) Uani 1 1 d .
H86A H 0.4571 0.7112 0.4294 0.040 Uiso 1 1 calc R
H86B H 0.4863 0.7860 0.3593 0.040 Uiso 1 1 calc R
C87 C 0.4761(4) 0.7959(3) 0.4592(3) 0.0285(13) Uani 1 1 d .
H87A H 0.5087 0.8405 0.4357 0.034 Uiso 1 1 calc R
H87B H 0.4158 0.8140 0.4657 0.034 Uiso 1 1 calc R
C88 C 0.4379(4) 0.7213(3) 0.5867(3) 0.0328(14) Uani 1 1 d .
H88 H 0.3817 0.7386 0.5805 0.039 Uiso 1 1 calc R
C89 C 0.4561(4) 0.6656(4) 0.6606(3) 0.0352(15) Uani 1 1 d .
C90 C 0.3872(5) 0.6434(4) 0.7214(3) 0.0438(18) Uani 1 1 d .
C91 C 0.4068(6) 0.5911(4) 0.7906(3) 0.048(2) Uani 1 1 d .
H91 H 0.3640 0.5755 0.8333 0.058 Uiso 1 1 calc R
C92 C 0.4901(6) 0.5635(4) 0.7942(3) 0.054(2) Uani 1 1 d .
H92 H 0.5033 0.5272 0.8398 0.064 Uiso 1 1 calc R
C93 C 0.5562(5) 0.5875(4) 0.7321(3) 0.0435(18) Uani 1 1 d .
C94 C 0.6469(6) 0.5606(4) 0.7374(4) 0.060(2) Uani 1 1 d .
H94A H 0.6824 0.5833 0.6888 0.072 Uiso 1 1 calc R
H94B H 0.6550 0.5053 0.7548 0.072 Uiso 1 1 calc R
H94C H 0.6623 0.5758 0.7721 0.072 Uiso 1 1 calc R
C95 C 0.2333(6) 0.6385(4) 0.7398(6) 0.079(3) Uani 1 1 d .
H95A H 0.2385 0.6048 0.7139 0.095 Uiso 1 1 calc R
H95B H 0.2315 0.6062 0.7927 0.095 Uiso 1 1 calc R
C96 C 0.1548(5) 0.6873(7) 0.7313(5) 0.076(3) Uani 1 1 d .
H96A H 0.1487 0.7159 0.7623 0.091 Uiso 1 1 calc R
H96B H 0.1092 0.6534 0.7536 0.091 Uiso 1 1 calc R
C97 C 0.1369(7) 0.7437(4) 0.6578(5) 0.078(3) Uani 1 1 d .
H97A H 0.1434 0.7156 0.6262 0.094 Uiso 1 1 calc R
H97B H 0.1813 0.7787 0.6356 0.094 Uiso 1 1 calc R
C98 C 0.0533(5) 0.7917(8) 0.6527(6) 0.091(4) Uani 1 1 d .
H98A H 0.0092 0.7572 0.6828 0.109 Uiso 1 1 calc R
H98B H 0.0515 0.8261 0.6772 0.109 Uiso 1 1 calc R
C99 C 0.0281(8) 0.8385(6) 0.5814(6) 0.092(4) Uani 1 1 d .
H99A H 0.0722 0.8730 0.5509 0.110 Uiso 1 1 calc R
H99B H 0.0290 0.8043 0.5570 0.110 Uiso 1 1 calc R
C100 C -0.0538(6) 0.8856(7) 0.5781(6) 0.082(3) Uani 1 1 d .
H100 H -0.0515 0.9260 0.5942 0.099 Uiso 1 1 calc R
H101 H -0.0974 0.8533 0.6146 0.099 Uiso 1 1 calc R
C101 C -0.0823(8) 0.9227(6) 0.5050(6) 0.095(3) Uani 1 1 d .
H102 H -0.0428 0.9601 0.4698 0.114 Uiso 1 1 calc R
H103 H -0.0789 0.8835 0.4858 0.114 Uiso 1 1 calc R
C102 C -0.1669(8) 0.9609(7) 0.5072(7) 0.101(4) Uani 1 1 d .
H104 H -0.1802 0.9827 0.4578 0.121 Uiso 1 1 calc R
H105 H -0.1706 1.0014 0.5241 0.121 Uiso 1 1 calc R
H106 H -0.2069 0.9244 0.5411 0.121 Uiso 1 1 calc R
B1 B 0.5617(5) -0.0146(4) 0.2443(4) 0.0331(16) Uani 1 1 d .
B2 B 0.8813(5) 0.6380(5) 0.3249(4) 0.0403(18) Uani 1 1 d .
B3 B 0.6816(5) 0.3899(5) 0.4652(5) 0.0392(18) Uani 1 1 d .
B4 B 0.3245(5) 0.4579(4) 1.0202(4) 0.0327(16) Uani 1 1 d .
F1 F 0.5529(3) -0.0323(2) 0.3200(2) 0.0544(11) Uani 1 1 d .
F2 F 0.6428(3) 0.0038(3) 0.2075(2) 0.0621(12) Uani 1 1 d .
F3 F 0.5034(3) 0.0479(2) 0.2132(2) 0.0525(11) Uani 1 1 d .
F4 F 0.5447(3) -0.0778(2) 0.2362(2) 0.0491(10) Uani 1 1 d .
F5 F 0.9363(2) 0.5835(2) 0.3015(2) 0.0523(11) Uani 1 1 d .
F6 F 0.9224(3) 0.7046(3) 0.2946(3) 0.0658(13) Uani 1 1 d .
F7 F 0.8066(3) 0.6543(3) 0.2998(3) 0.0662(13) Uani 1 1 d .
F8 F 0.8667(3) 0.6111(3) 0.4014(2) 0.0746(15) Uani 1 1 d .
F9 F 0.6409(3) 0.3920(2) 0.5343(2) 0.0497(10) Uani 1 1 d .
F10 F 0.6981(3) 0.3153(2) 0.4717(2) 0.0585(12) Uani 1 1 d .
F11 F 0.6296(3) 0.4312(3) 0.4127(2) 0.0644(12) Uani 1 1 d .
F12 F 0.7573(3) 0.4236(3) 0.4443(3) 0.0776(15) Uani 1 1 d .
F13 F 0.2425(3) 0.4934(2) 1.0185(2) 0.0539(11) Uani 1 1 d .
F14 F 0.3470(3) 0.4463(2) 1.0873(2) 0.0457(10) Uani 1 1 d .
F15 F 0.3294(3) 0.3867(2) 1.0168(2) 0.0461(10) Uani 1 1 d .
F16 F 0.3823(3) 0.5030(2) 0.9612(2) 0.0487(10) Uani 1 1 d .

loop_
_atom_site_aniso_label
_atom_site_aniso_U_11
_atom_site_aniso_U_22
_atom_site_aniso_U_33
_atom_site_aniso_U_23
_atom_site_aniso_U_13
_atom_site_aniso_U_12
Fe1 0.0243(4) 0.0243(4) 0.0153(4) -0.0068(3) -0.0046(3) -0.0022(3)
Fe2 0.0383(5) 0.0249(4) 0.0191(4) -0.0075(3) -0.0102(4) 0.0016(4)
O1 0.024(2) 0.034(2) 0.029(2) -0.0126(19) -0.0009(17) -0.0074(18)
O2 0.024(2) 0.036(2) 0.026(2) -0.0094(18) -0.0073(17) 0.0035(18)
O3 0.050(3) 0.022(2) 0.025(2) -0.0079(17) -0.0131(19) -0.0002(19)
O4 0.041(3) 0.030(2) 0.034(2) -0.0152(19) -0.015(2) 0.0088(19)
O5 0.080(4) 0.022(2) 0.047(3) -0.011(2) -0.028(3) -0.003(2)
O6 0.054(4) 0.088(4) 0.030(3) -0.011(3) 0.001(2) -0.038(3)
O7 0.061(4) 0.067(4) 0.071(4) -0.033(3) -0.010(3) -0.010(3)
N1 0.033(3) 0.025(2) 0.013(2) -0.0052(19) -0.0042(19) -0.006(2)
N2 0.029(3) 0.023(2) 0.018(2) -0.0053(19) -0.0055(19) 0.000(2)
N3 0.031(3) 0.028(2) 0.017(2) -0.011(2) -0.005(2) -0.004(2)
N4 0.025(3) 0.027(2) 0.018(2) -0.011(2) -0.0037(19) -0.004(2)
N5 0.025(3) 0.029(3) 0.019(2) -0.014(2) -0.0053(19) -0.002(2)
N6 0.026(3) 0.028(2) 0.015(2) -0.0091(19) -0.0019(19) -0.004(2)
N7 0.028(3) 0.028(3) 0.021(2) -0.007(2) -0.004(2) -0.004(2)
N8 0.035(3) 0.031(3) 0.024(2) -0.011(2) -0.011(2) -0.001(2)
N9 0.036(3) 0.023(2) 0.020(2) -0.009(2) -0.010(2) -0.001(2)
N10 0.034(3) 0.028(3) 0.023(2) -0.013(2) -0.012(2) 0.004(2)
N11 0.038(3) 0.033(3) 0.031(3) -0.015(2) -0.012(2) -0.001(2)
N12 0.044(3) 0.027(3) 0.015(2) -0.008(2) -0.007(2) -0.004(2)
N13 0.068(4) 0.024(3) 0.014(2) -0.007(2) -0.006(2) -0.008(3)
N14 0.037(3) 0.027(3) 0.018(2) -0.007(2) -0.005(2) 0.000(2)
C1 0.032(3) 0.029(3) 0.017(3) -0.008(2) -0.006(2) -0.003(2)
C2 0.027(3) 0.033(3) 0.019(3) -0.008(2) -0.003(2) -0.001(3)
C3 0.033(3) 0.037(3) 0.024(3) -0.012(3) -0.004(2) -0.009(3)
C4 0.028(3) 0.030(3) 0.016(3) -0.008(2) -0.002(2) -0.005(2)
C5 0.025(3) 0.030(3) 0.013(2) -0.005(2) -0.004(2) -0.003(2)
C6 0.029(3) 0.035(3) 0.030(3) -0.016(3) 0.001(3) 0.001(3)
C7 0.025(3) 0.034(3) 0.027(3) -0.012(3) 0.002(2) -0.006(3)
C8 0.032(3) 0.036(3) 0.031(3) -0.013(3) -0.005(3) -0.008(3)
C9 0.037(4) 0.031(3) 0.026(3) -0.007(3) -0.008(3) -0.001(3)
C10 0.037(4) 0.035(3) 0.026(3) -0.009(3) -0.005(3) -0.003(3)
C11 0.036(4) 0.042(4) 0.033(3) -0.015(3) -0.008(3) -0.007(3)
C12 0.031(4) 0.045(4) 0.034(3) -0.016(3) -0.005(3) 0.002(3)
C13 0.048(4) 0.046(4) 0.039(4) -0.021(3) -0.009(3) -0.001(3)
C14 0.068(6) 0.062(5) 0.065(5) -0.038(5) -0.014(4) -0.009(4)
C15 0.026(3) 0.032(3) 0.017(3) -0.006(2) -0.003(2) -0.007(2)
C16 0.025(3) 0.022(3) 0.019(3) -0.006(2) -0.003(2) -0.001(2)
C17 0.026(3) 0.034(3) 0.024(3) -0.017(3) -0.001(2) -0.002(3)
C18 0.030(3) 0.026(3) 0.013(2) -0.002(2) -0.006(2) -0.001(2)
C19 0.032(3) 0.026(3) 0.014(2) -0.008(2) -0.003(2) -0.005(2)
C20 0.022(3) 0.028(3) 0.023(3) -0.012(2) -0.007(2) 0.002(2)
C21 0.028(3) 0.032(3) 0.020(3) -0.013(2) -0.009(2) 0.000(2)
C22 0.027(3) 0.031(3) 0.022(3) -0.013(2) -0.008(2) -0.003(2)
C23 0.031(3) 0.034(3) 0.023(3) -0.011(3) -0.009(2) 0.001(3)
C24 0.037(4) 0.028(3) 0.017(3) -0.010(2) -0.004(2) -0.005(3)
C25 0.030(3) 0.023(3) 0.021(3) -0.009(2) -0.005(2) -0.004(2)
C26 0.034(3) 0.044(4) 0.012(3) -0.003(3) -0.001(2) -0.011(3)
C27 0.030(3) 0.044(4) 0.028(3) -0.014(3) -0.012(3) 0.006(3)
C28 0.029(4) 0.064(5) 0.030(3) -0.015(3) -0.017(3) 0.011(3)
C29 0.051(5) 0.041(4) 0.040(4) -0.018(3) -0.006(3) 0.009(3)
C30 0.058(5) 0.093(7) 0.030(4) -0.018(4) -0.007(4) 0.037(5)
C31 0.048(5) 0.135(9) 0.038(4) -0.034(6) 0.001(4) -0.014(5)
C32 0.081(7) 0.129(9) 0.043(5) -0.028(6) -0.030(5) 0.030(6)
C33 0.070(7) 0.123(9) 0.061(6) -0.039(6) -0.009(5) 0.048(6)
C34 0.078(7) 0.091(8) 0.104(8) -0.014(6) -0.050(7) -0.025(6)
C35 0.032(3) 0.027(3) 0.021(3) -0.009(2) -0.012(2) 0.002(2)
C36 0.032(3) 0.029(3) 0.023(3) -0.012(2) -0.009(2) -0.005(2)
C37 0.026(3) 0.032(3) 0.017(3) -0.010(2) -0.004(2) -0.003(2)
C38 0.020(3) 0.024(3) 0.021(3) -0.007(2) -0.002(2) -0.002(2)
C39 0.030(3) 0.021(3) 0.017(3) -0.004(2) -0.004(2) -0.003(2)
C40 0.036(4) 0.028(3) 0.027(3) -0.011(3) -0.008(3) -0.001(3)
C41 0.035(4) 0.038(3) 0.027(3) -0.018(3) -0.011(3) -0.003(3)
C42 0.022(3) 0.031(3) 0.021(3) -0.013(2) -0.007(2) 0.002(2)
C43 0.047(4) 0.034(3) 0.022(3) -0.009(3) -0.017(3) -0.003(3)
C44 0.036(4) 0.028(3) 0.027(3) -0.013(3) -0.001(3) -0.004(3)
C45 0.051(4) 0.021(3) 0.023(3) -0.004(2) -0.008(3) -0.001(3)
C46 0.044(4) 0.034(3) 0.026(3) -0.008(3) -0.015(3) 0.004(3)
C47 0.042(4) 0.038(4) 0.029(3) -0.010(3) -0.005(3) 0.001(3)
C48 0.042(4) 0.051(4) 0.033(4) -0.004(3) -0.012(3) -0.003(3)
C49 0.039(4) 0.061(5) 0.045(4) -0.017(4) -0.005(3) 0.004(4)
C50 0.045(5) 0.088(7) 0.043(4) -0.021(5) -0.007(4) 0.012(4)
C51 0.050(5) 0.083(7) 0.073(6) -0.017(5) -0.025(5) -0.002(5)
C52 0.037(4) 0.032(3) 0.023(3) -0.011(3) -0.007(3) -0.006(3)
C53 0.031(3) 0.039(3) 0.026(3) -0.016(3) -0.005(3) -0.003(3)
C54 0.031(3) 0.040(4) 0.022(3) -0.013(3) -0.008(2) 0.008(3)
C55 0.041(4) 0.033(3) 0.015(3) -0.010(2) -0.007(2) 0.004(3)
C56 0.029(3) 0.032(3) 0.015(3) -0.011(2) -0.005(2) -0.003(2)
C57 0.050(4) 0.039(4) 0.051(4) -0.020(3) -0.023(3) 0.002(3)
C58 0.029(3) 0.039(4) 0.032(3) -0.012(3) -0.001(3) -0.003(3)
C59 0.035(4) 0.040(4) 0.033(3) -0.014(3) -0.004(3) 0.003(3)
C60 0.043(4) 0.038(4) 0.029(3) -0.015(3) -0.006(3) 0.002(3)
C61 0.036(4) 0.043(4) 0.038(4) -0.021(3) -0.004(3) 0.001(3)
C62 0.053(5) 0.042(4) 0.033(4) -0.012(3) -0.003(3) -0.007(3)
C63 0.058(5) 0.056(5) 0.064(5) -0.030(4) -0.007(4) -0.015(4)
C64 0.058(5) 0.053(5) 0.082(6) -0.025(5) -0.014(5) -0.003(4)
C65 0.058(6) 0.071(6) 0.090(7) -0.009(6) -0.009(5) -0.008(5)
C66 0.034(3) 0.022(3) 0.022(3) -0.004(2) -0.010(2) -0.005(2)
C67 0.037(4) 0.031(3) 0.032(3) -0.012(3) -0.017(3) 0.002(3)
C68 0.045(4) 0.027(3) 0.028(3) -0.013(3) -0.020(3) 0.002(3)
C69 0.038(4) 0.035(3) 0.018(3) -0.010(3) -0.003(2) -0.002(3)
C70 0.041(4) 0.031(3) 0.020(3) -0.011(3) 0.001(3) 0.000(3)
C71 0.032(3) 0.028(3) 0.027(3) -0.010(3) -0.010(3) -0.001(3)
C72 0.039(4) 0.048(4) 0.039(4) -0.028(3) -0.011(3) 0.002(3)
C73 0.041(4) 0.052(4) 0.052(4) -0.035(4) -0.017(3) 0.004(3)
C74 0.054(5) 0.038(4) 0.060(5) -0.033(4) -0.029(4) 0.007(3)
C75 0.041(4) 0.028(3) 0.052(4) -0.014(3) -0.031(3) 0.004(3)
C76 0.037(4) 0.027(3) 0.037(3) -0.018(3) -0.018(3) 0.000(3)
C77 0.076(6) 0.057(5) 0.037(4) -0.034(4) -0.010(4) -0.012(4)
C78 0.066(5) 0.022(3) 0.073(5) -0.014(3) -0.036(4) -0.003(3)
C79 0.078(6) 0.033(4) 0.072(6) -0.022(4) -0.027(5) -0.003(4)
C80 0.088(8) 0.119(9) 0.131(10) -0.098(9) -0.017(7) -0.014(7)
C81 0.078(9) 0.47(3) 0.166(14) -0.24(2) -0.046(9) 0.031(14)
C82 0.168(16) 0.197(19) 0.063(8) -0.051(11) -0.023(9) 0.023(15)
C83 0.30(3) 0.177(19) 0.18(2) -0.101(17) 0.13(2) -0.16(2)
C84 0.208(19) 0.183(18) 0.24(2) -0.152(18) -0.049(17) -0.046(15)
C85 0.22(2) 0.118(14) 0.45(4) -0.18(2) 0.15(2) -0.074(14)
C86 0.038(4) 0.039(3) 0.019(3) -0.007(3) -0.010(3) 0.000(3)
C87 0.040(4) 0.022(3) 0.018(3) -0.004(2) -0.007(2) 0.001(3)
C88 0.041(4) 0.033(3) 0.026(3) -0.012(3) -0.009(3) -0.004(3)
C89 0.048(4) 0.041(4) 0.021(3) -0.012(3) -0.006(3) -0.017(3)
C90 0.063(5) 0.045(4) 0.024(3) -0.013(3) 0.004(3) -0.024(4)
C91 0.089(6) 0.034(4) 0.016(3) -0.009(3) 0.005(3) -0.017(4)
C92 0.115(8) 0.023(3) 0.014(3) -0.004(3) -0.004(4) -0.006(4)
C93 0.084(6) 0.024(3) 0.023(3) -0.010(3) -0.018(3) 0.005(3)
C94 0.103(7) 0.043(4) 0.022(3) -0.008(3) -0.026(4) 0.027(4)
C95 0.091(8) 0.031(4) 0.087(7) -0.016(4) 0.024(6) -0.016(5)
C96 0.037(5) 0.152(10) 0.064(6) -0.066(7) 0.010(4) -0.037(6)
C97 0.097(8) 0.029(4) 0.079(7) -0.016(4) 0.022(6) -0.005(4)
C98 0.041(5) 0.198(13) 0.079(7) -0.097(8) 0.010(5) -0.038(7)
C99 0.117(10) 0.055(6) 0.072(7) -0.019(5) 0.018(6) 0.000(6)
C100 0.054(6) 0.152(10) 0.075(7) -0.072(7) 0.001(5) -0.040(6)
C101 0.115(10) 0.062(6) 0.076(7) -0.012(5) 0.003(7) -0.001(6)
C102 0.102(9) 0.114(9) 0.110(9) -0.064(8) -0.025(7) -0.012(8)
B1 0.045(5) 0.030(4) 0.028(4) -0.013(3) -0.010(3) -0.001(3)
B2 0.034(4) 0.042(4) 0.038(4) -0.014(4) 0.002(3) -0.002(3)
B3 0.035(4) 0.045(5) 0.045(4) -0.024(4) -0.010(3) -0.004(4)
B4 0.035(4) 0.029(4) 0.028(4) -0.012(3) 0.000(3) 0.003(3)
F1 0.084(3) 0.052(2) 0.032(2) -0.0227(19) -0.017(2) 0.004(2)
F2 0.048(3) 0.079(3) 0.052(3) -0.016(2) -0.008(2) -0.015(2)
F3 0.059(3) 0.029(2) 0.054(2) -0.0004(18) -0.017(2) 0.0016(19)
F4 0.072(3) 0.036(2) 0.051(2) -0.0177(19) -0.038(2) 0.005(2)
F5 0.040(2) 0.043(2) 0.066(3) -0.028(2) 0.014(2) -0.0010(18)
F6 0.055(3) 0.050(3) 0.088(3) -0.034(3) 0.012(2) -0.012(2)
F7 0.038(2) 0.096(4) 0.094(4) -0.067(3) -0.022(2) 0.012(2)
F8 0.075(3) 0.093(4) 0.031(2) -0.019(2) -0.006(2) 0.025(3)
F9 0.068(3) 0.041(2) 0.045(2) -0.0225(19) -0.010(2) -0.004(2)
F10 0.071(3) 0.056(3) 0.066(3) -0.038(2) -0.029(2) 0.012(2)
F11 0.067(3) 0.069(3) 0.046(2) -0.011(2) -0.028(2) 0.011(2)
F12 0.059(3) 0.102(4) 0.082(4) -0.043(3) 0.004(3) -0.039(3)
F13 0.042(2) 0.058(3) 0.059(3) -0.029(2) -0.007(2) 0.010(2)
F14 0.060(3) 0.045(2) 0.0301(19) -0.0153(18) -0.0035(18) -0.0073(19)
F15 0.052(3) 0.037(2) 0.054(2) -0.0226(19) -0.014(2) 0.0012(18)
F16 0.055(3) 0.043(2) 0.031(2) -0.0033(18) 0.0046(18) -0.0106(19)

loop_
_atom_type_symbol
_atom_type_description
_atom_type_scat_dispersion_real
_atom_type_scat_dispersion_imag
_atom_type_scat_source
C C 0.0033 0.0016 'International Tables Vol C Tables 4.2.6.8 and 6.1.1.4'
H H 0.0000 0.0000 'International Tables Vol C Tables 4.2.6.8 and 6.1.1.4'
B B 0.0013 0.0007 'International Tables Vol C Tables 4.2.6.8 and 6.1.1.4'
N N 0.0061 0.0033 'International Tables Vol C Tables 4.2.6.8 and 6.1.1.4'
O O 0.0106 0.0060 'International Tables Vol C Tables 4.2.6.8 and 6.1.1.4'
F F 0.0171 0.0103 'International Tables Vol C Tables 4.2.6.8 and 6.1.1.4'
Fe Fe 0.3463 0.8444 'International Tables Vol C Tables 4.2.6.8 and 6.1.1.4'

loop_
_geom_angle_atom_site_label_1
_geom_angle_atom_site_label_2
_geom_angle_atom_site_label_3
_geom_angle
N2 Fe1 N1 81.26(18)
N3 Fe1 N1 173.96(18)
N1 Fe1 N4 98.59(17)
N5 Fe1 N1 87.13(18)
N1 Fe1 N6 100.88(18)
N3 Fe1 N2 92.71(19)
N2 Fe1 N4 85.63(18)
N5 Fe1 N2 94.06(18)
N2 Fe1 N6 174.31(17)
N3 Fe1 N4 81.06(18)
N5 Fe1 N3 93.12(19)
N3 Fe1 N6 85.11(18)
N5 Fe1 N4 174.15(18)
N4 Fe1 N6 99.19(17)
N5 Fe1 N6 80.83(18)
N9 Fe2 N8 74.33(17)
N10 Fe2 N8 88.56(18)
N8 Fe2 N11 103.99(17)
N12 Fe2 N8 175.08(17)
N13 Fe2 N8 104.17(19)
N10 Fe2 N9 105.21(17)
N9 Fe2 N11 177.91(19)
N9 Fe2 N12 100.75(18)
N9 Fe2 N13 89.89(17)
N10 Fe2 N11 73.38(17)
N10 Fe2 N12 93.05(18)
N10 Fe2 N13 162.56(18)
N12 Fe2 N11 80.93(17)
N13 Fe2 N11 91.74(17)
N12 Fe2 N13 75.27(19)
C4 O1 C7 117.5(4)
C22 O2 C27 117.9(4)
C39 O3 C44 117.7(4)
C55 O4 C58 118.1(5)
C75 O5 C78 119.4(5)
C90 O6 C95 120.7(6)
C1 N1 C5 118.0(5)
C1 N1 Fe1 132.5(4)
C5 N1 Fe1 109.5(3)
C15 N2 C16 116.1(5)
C15 N2 Fe1 116.4(4)
C16 N2 Fe1 127.5(4)
C20 N3 C19 117.4(5)
C20 N3 Fe1 115.8(4)
C19 N3 Fe1 126.7(4)
C21 N4 C25 116.7(5)
C21 N4 Fe1 109.6(3)
C25 N4 Fe1 133.7(4)
C37 N5 C36 117.2(5)
C37 N5 Fe1 116.2(4)
C36 N5 Fe1 126.6(4)
C38 N6 C42 117.9(5)
C38 N6 Fe1 109.2(3)
C42 N6 Fe1 132.7(4)
C35 N7 C18 120.8(5)
C35 N7 C17 119.3(5)
C18 N7 C17 119.7(5)
C52 N8 C56 118.9(5)
C52 N8 Fe2 130.8(4)
C56 N8 Fe2 110.3(4)
C66 N9 C67 116.9(5)
C66 N9 Fe2 118.7(4)
C67 N9 Fe2 123.6(4)
C71 N10 C70 118.3(5)
C71 N10 Fe2 119.9(4)
C70 N10 Fe2 120.8(4)
C72 N11 C76 118.6(5)
C72 N11 Fe2 133.1(4)
C76 N11 Fe2 107.2(3)
C88 N12 C87 117.0(5)
C88 N12 Fe2 116.8(4)
C87 N12 Fe2 125.8(4)
C89 N13 C93 118.0(6)
C89 N13 Fe2 110.9(4)
C93 N13 Fe2 131.0(5)
C69 N14 C68 116.4(5)
C69 N14 C86 116.0(5)
C68 N14 C86 115.0(5)
N1 C1 C2 119.7(5)
N1 C1 C6 121.1(5)
C2 C1 C6 119.2(5)
C1 C2 C3 123.4(5)
C1 C2 H2 118.3
C3 C2 H2 118.3
C4 C3 C2 117.1(6)
C4 C3 H3 121.4
C2 C3 H3 121.4
O1 C4 C5 116.1(5)
O1 C4 C3 125.5(5)
C5 C4 C3 118.4(5)
N1 C5 C4 123.4(5)
N1 C5 C15 115.8(5)
C4 C5 C15 120.7(5)
C1 C6 H6A 109.5
C1 C6 H6B 109.5
H6A C6 H6B 109.5
C1 C6 H6C 109.5
H6A C6 H6C 109.5
H6B C6 H6C 109.5
O1 C7 C8 108.4(4)
O1 C7 H7A 110.0
C8 C7 H7A 110.0
O1 C7 H7B 110.0
C8 C7 H7B 110.0
H7A C7 H7B 108.4
C7 C8 C9 116.3(5)
C7 C8 H8A 108.2
C9 C8 H8A 108.2
C7 C8 H8B 108.2
C9 C8 H8B 108.2
H8A C8 H8B 107.4
C8 C9 C10 112.1(5)
C8 C9 H9A 109.2
C10 C9 H9A 109.2
C8 C9 H9B 109.2
C10 C9 H9B 109.2
H9A C9 H9B 107.9
C9 C10 C11 115.4(5)
C9 C10 H10A 108.4
C11 C10 H10A 108.4
C9 C10 H10B 108.4
C11 C10 H10B 108.4
H10A C10 H10B 107.5
C12 C11 C10 113.9(5)
C12 C11 H11A 108.8
C10 C11 H11A 108.8
C12 C11 H11B 108.8
C10 C11 H11B 108.8
H11A C11 H11B 107.7
C11 C12 C13 114.3(5)
C11 C12 H12A 108.7
C13 C12 H12A 108.7
C11 C12 H12B 108.7
C13 C12 H12B 108.7
H12A C12 H12B 107.6
C14 C13 C12 112.1(6)
C14 C13 H13A 109.2
C12 C13 H13A 109.2
C14 C13 H13B 109.2
C12 C13 H13B 109.2
H13A C13 H13B 107.9
C13 C14 H14A 109.5
C13 C14 H14B 109.5
H14A C14 H14B 109.5
C13 C14 H14C 109.5
H14A C14 H14C 109.5
H14B C14 H14C 109.5
N2 C15 C5 116.9(5)
N2 C15 H15 121.6
C5 C15 H15 121.5
N2 C16 C17 112.3(4)
N2 C16 H16A 109.1
C17 C16 H16A 109.1
N2 C16 H16B 109.1
C17 C16 H16B 109.1
H16A C16 H16B 107.9
N7 C17 C16 116.3(4)
N7 C17 H17A 108.2
C16 C17 H17A 108.2
N7 C17 H17B 108.2
C16 C17 H17B 108.2
H17A C17 H17B 107.4
N7 C18 C19 117.5(5)
N7 C18 H18A 107.9
C19 C18 H18A 107.9
N7 C18 H18B 107.9
C19 C18 H18B 107.9
H18A C18 H18B 107.2
N3 C19 C18 112.3(4)
N3 C19 H19A 109.1
C18 C19 H19A 109.2
N3 C19 H19B 109.1
C18 C19 H19B 109.1
H19A C19 H19B 107.9
N3 C20 C21 118.4(5)
N3 C20 H20 120.8
C21 C20 H20 120.8
N4 C21 C22 124.5(5)
N4 C21 C20 115.0(5)
C22 C21 C20 120.3(5)
O2 C22 C21 115.9(5)
O2 C22 C23 125.8(5)
C21 C22 C23 118.3(5)
C24 C23 C22 116.8(5)
C24 C23 H23 121.6
C22 C23 H23 121.6
C25 C24 C23 122.9(5)
C25 C24 H24 118.6
C23 C24 H24 118.6
N4 C25 C24 120.8(5)
N4 C25 C26 121.0(5)
C24 C25 C26 118.0(5)
C25 C26 H26A 109.5
C25 C26 H26B 109.5
H26A C26 H26B 109.5
C25 C26 H26C 109.5
H26A C26 H26C 109.5
H26B C26 H26C 109.5
O2 C27 C28 105.2(5)
O2 C27 H27A 110.7
C28 C27 H27A 110.7
O2 C27 H27B 110.7
C28 C27 H27B 110.7
H27A C27 H27B 108.8
C29 C28 C27 114.6(6)
C29 C28 H28A 108.6
C27 C28 H28A 108.6
C29 C28 H28B 108.6
C27 C28 H28B 108.6
H28A C28 H28B 107.6
C28 C29 C30 114.1(7)
C28 C29 H29A 108.7
C30 C29 H29A 108.7
C28 C29 H29B 108.7
C30 C29 H29B 108.7
H29A C29 H29B 107.6
C31 C30 C29 114.1(7)
C31 C30 H30A 108.7
C29 C30 H30A 108.7
C31 C30 H30B 108.7
C29 C30 H30B 108.7
H30A C30 H30B 107.6
C30 C31 C32 118.2(8)
C30 C31 H31A 107.8
C32 C31 H31A 107.7
C30 C31 H31B 107.8
C32 C31 H31B 107.8
H31A C31 H31B 107.1
C33 C32 C31 112.7(7)
C33 C32 H32A 109.1
C31 C32 H32A 109.1
C33 C32 H32B 109.0
C31 C32 H32B 109.0
H32A C32 H32B 107.8
C34 C33 C32 111.6(8)
C34 C33 H33A 109.3
C32 C33 H33A 109.4
C34 C33 H33B 109.3
C32 C33 H33B 109.3
H33A C33 H33B 107.9
C33 C34 H34A 109.5
C33 C34 H34B 109.5
H34A C34 H34B 109.5
C33 C34 H34C 109.5
H34A C34 H34C 109.5
H34B C34 H34C 109.5
N7 C35 C36 116.3(5)
N7 C35 H35A 108.2
C36 C35 H35A 108.2
N7 C35 H35B 108.2
C36 C35 H35B 108.2
H35A C35 H35B 107.4
N5 C36 C35 111.2(5)
N5 C36 H36A 109.4
C35 C36 H36A 109.4
N5 C36 H36B 109.4
C35 C36 H36B 109.4
H36A C36 H36B 108.0
N5 C37 C38 117.8(5)
N5 C37 H37 121.1
C38 C37 H37 121.1
N6 C38 C39 124.1(5)
N6 C38 C37 115.8(5)
C39 C38 C37 120.1(5)
O3 C39 C40 125.5(5)
O3 C39 C38 117.2(5)
C40 C39 C38 117.2(5)
C39 C40 C41 118.4(5)
C39 C40 H40 120.8
C41 C40 H40 120.8
C40 C41 C42 122.4(5)
C40 C41 H41 118.8
C42 C41 H41 118.8
N6 C42 C41 119.9(5)
N6 C42 C43 120.7(5)
C41 C42 C43 119.4(5)
C42 C43 H43A 109.5
C42 C43 H43B 109.5
H43A C43 H43B 109.5
C42 C43 H43C 109.5
H43A C43 H43C 109.5
H43B C43 H43C 109.5
O3 C44 C45 108.1(5)
O3 C44 H44A 110.1
C45 C44 H44A 110.1
O3 C44 H44B 110.1
C45 C44 H44B 110.1
H44A C44 H44B 108.4
C44 C45 C46 114.7(5)
C44 C45 H45A 108.6
C46 C45 H45A 108.6
C44 C45 H45B 108.6
C46 C45 H45B 108.6
H45A C45 H45B 107.6
C47 C46 C45 114.4(5)
C47 C46 H46A 108.7
C45 C46 H46A 108.7
C47 C46 H46B 108.7
C45 C46 H46B 108.7
H46A C46 H46B 107.6
C48 C47 C46 115.3(5)
C48 C47 H47A 108.5
C46 C47 H47A 108.5
C48 C47 H47B 108.5
C46 C47 H47B 108.5
H47A C47 H47B 107.5
C47 C48 C49 112.4(6)
C47 C48 H48A 109.1
C49 C48 H48A 109.1
C47 C48 H48B 109.1
C49 C48 H48B 109.1
H48A C48 H48B 107.9
C50 C49 C48 116.2(6)
C50 C49 H49A 108.2
C48 C49 H49A 108.3
C50 C49 H49B 108.3
C48 C49 H49B 108.3
H49A C49 H49B 107.4
C49 C50 C51 111.8(7)
C49 C50 H50A 109.3
C51 C50 H50A 109.2
C49 C50 H50B 109.2
C51 C50 H50B 109.2
H50A C50 H50B 107.9
C50 C51 H51A 109.5
C50 C51 H51B 109.5
H51A C51 H51B 109.5
C50 C51 H51C 109.5
H51A C51 H51C 109.5
H51B C51 H51C 109.5
N8 C52 C53 121.5(5)
N8 C52 C57 117.3(6)
C53 C52 C57 121.2(5)
C54 C53 C52 121.0(6)
C54 C53 H53 119.5
C52 C53 H53 119.5
C53 C54 C55 118.3(6)
C53 C54 H54 120.9
C55 C54 H54 120.9
O4 C55 C56 116.5(5)
O4 C55 C54 125.3(5)
C56 C55 C54 118.3(5)
N8 C56 C55 121.9(5)
N8 C56 C66 117.3(5)
C55 C56 C66 120.7(5)
C52 C57 H57A 109.5
C52 C57 H57B 109.4
H57A C57 H57B 109.5
C52 C57 H57C 109.5
H57A C57 H57C 109.5
H57B C57 H57C 109.5
O4 C58 C59 107.2(5)
O4 C58 H58A 110.3
C59 C58 H58A 110.3
O4 C58 H58B 110.3
C59 C58 H58B 110.3
H58A C58 H58B 108.5
C58 C59 C60 114.2(5)
C58 C59 H59A 108.7
C60 C59 H59A 108.7
C58 C59 H59B 108.7
C60 C59 H59B 108.7
H59A C59 H59B 107.6
C59 C60 C61 113.3(5)
C59 C60 H60A 108.9
C61 C60 H60A 108.9
C59 C60 H60B 108.9
C61 C60 H60B 108.9
H60A C60 H60B 107.7
C62 C61 C60 112.9(5)
C62 C61 H61A 109.0
C60 C61 H61A 109.0
C62 C61 H61B 109.0
C60 C61 H61B 109.0
H61A C61 H61B 107.8
C61 C62 C63 112.9(6)
C61 C62 H62A 109.0
C63 C62 H62A 109.0
C61 C62 H62B 109.0
C63 C62 H62B 109.0
H62A C62 H62B 107.8
C64 C63 C62 114.1(7)
C64 C63 H63A 108.7
C62 C63 H63A 108.7
C64 C63 H63B 108.7
C62 C63 H63B 108.7
H63A C63 H63B 107.6
C65 C64 C63 113.2(8)
C65 C64 H64A 108.9
C63 C64 H64A 108.9
C65 C64 H64B 108.9
C63 C64 H64B 108.9
H64A C64 H64B 107.7
C64 C65 H65A 109.5
C64 C65 H65B 109.5
H65A C65 H65B 109.5
C64 C65 H65C 109.5
H65A C65 H65C 109.5
H65B C65 H65C 109.5
N9 C66 C56 119.1(5)
N9 C66 H66 120.5
C56 C66 H66 120.5
N9 C67 C68 107.7(5)
N9 C67 H67A 110.2
C68 C67 H67A 110.2
N9 C67 H67B 110.2
C68 C67 H67B 110.2
H67A C67 H67B 108.5
N14 C68 C67 111.0(5)
N14 C68 H68A 109.5
C67 C68 H68A 109.4
N14 C68 H68B 109.4
C67 C68 H68B 109.4
H68A C68 H68B 108.0
N14 C69 C70 111.3(5)
N14 C69 H69A 109.4
C70 C69 H69A 109.4
N14 C69 H69B 109.4
C70 C69 H69B 109.4
H69A C69 H69B 108.0
N10 C70 C69 108.0(5)
N10 C70 H70A 110.1
C69 C70 H70A 110.1
N10 C70 H70B 110.1
C69 C70 H70B 110.1
H70A C70 H70B 108.4
N10 C71 C76 119.6(5)
N10 C71 H71 120.2
C76 C71 H71 120.2
N11 C72 C73 120.4(6)
N11 C72 C77 119.7(6)
C73 C72 C77 119.8(6)
C74 C73 C72 121.5(6)
C74 C73 H73 119.3
C72 C73 H73 119.3
C73 C74 C75 118.2(6)
C73 C74 H74 120.9
C75 C74 H74 120.9
O5 C75 C74 126.2(6)
O5 C75 C76 115.6(6)
C74 C75 C76 118.2(6)
N11 C76 C75 123.0(6)
N11 C76 C71 117.3(5)
C75 C76 C71 119.7(6)
C72 C77 H77A 109.5
C72 C77 H77B 109.5
H77A C77 H77B 109.5
C72 C77 H77C 109.5
H77A C77 H77C 109.5
H77B C77 H77C 109.5
O5 C78 C79 106.5(6)
O5 C78 H78A 110.4
C79 C78 H78A 110.4
O5 C78 H78B 110.4
C79 C78 H78B 110.4
H78A C78 H78B 108.6
C78 C79 C80 113.4(8)
C78 C79 H79A 108.9
C80 C79 H79A 108.9
C78 C79 H79B 108.9
C80 C79 H79B 108.9
H79A C79 H79B 107.7
C81 C80 C79 123.3(11)
C81 C80 H80A 107.1
C79 C80 H80A 106.5
C81 C80 H80B 105.9
C79 C80 H80B 106.5
H80A C80 H80B 106.5
C80 C81 C82 120.3(11)
C80 C81 H81A 106.7
C82 C81 H81A 106.6
C80 C81 H81B 107.9
C82 C81 H81B 107.8
H81A C81 H81B 106.9
C83 C82 C81 116(2)
C83 C82 H82A 107.9
C81 C82 H82A 108.3
C83 C82 H82B 108.3
C81 C82 H82B 108.5
H82A C82 H82B 107.3
C82 C83 C84 111(3)
C82 C83 H83A 109.5
C84 C83 H83A 109.5
C82 C83 H83B 109.3
C84 C83 H83B 109.3
H83A C83 H83B 108.1
C83 C84 C85 105.5(19)
C83 C84 H84A 110.7
C85 C84 H84A 110.6
C83 C84 H84B 110.5
C85 C84 H84B 110.7
H84A C84 H84B 108.8
C84 C85 H85A 109.6
C84 C85 H85B 109.4
H85A C85 H85B 109.5
C84 C85 H85C 109.5
H85A C85 H85C 109.5
H85B C85 H85C 109.5
N14 C86 C87 111.3(5)
N14 C86 H86A 109.4
C87 C86 H86A 109.4
N14 C86 H86B 109.4
C87 C86 H86B 109.4
H86A C86 H86B 108.0
N12 C87 C86 109.3(4)
N12 C87 H87A 109.8
C86 C87 H87A 109.8
N12 C87 H87B 109.8
C86 C87 H87B 109.8
H87A C87 H87B 108.3
N12 C88 C89 119.8(6)
N12 C88 H88 120.1
C89 C88 H88 120.1
N13 C89 C90 124.5(6)
N13 C89 C88 117.1(5)
C90 C89 C88 118.5(6)
O6 C90 C91 124.7(6)
O6 C90 C89 118.0(6)
C91 C90 C89 116.9(7)
C92 C91 C90 118.4(7)
C92 C91 H91 120.8
C90 C91 H91 120.8
C91 C92 C93 122.5(6)
C91 C92 H92 118.8
C93 C92 H92 118.8
N13 C93 C92 119.7(7)
N13 C93 C94 118.1(6)
C92 C93 C94 122.2(6)
C93 C94 H94A 109.5
C93 C94 H94B 109.5
H94A C94 H94B 109.5
C93 C94 H94C 109.5
H94A C94 H94C 109.5
H94B C94 H94C 109.5
C96 C95 O6 113.3(7)
C96 C95 H95A 109.0
O6 C95 H95A 109.0
C96 C95 H95B 108.9
O6 C95 H95B 108.9
H95A C95 H95B 107.7
C95 C96 C97 122.8(8)
C95 C96 H96A 106.7
C97 C96 H96A 106.6
C95 C96 H96B 106.6
C97 C96 H96B 106.6
H96A C96 H96B 106.6
C96 C97 C98 120.1(8)
C96 C97 H97A 107.3
C98 C97 H97A 107.3
C96 C97 H97B 107.3
C98 C97 H97B 107.3
H97A C97 H97B 106.9
C99 C98 C97 121.6(8)
C99 C98 H98A 107.0
C97 C98 H98A 106.9
C99 C98 H98B 106.9
C97 C98 H98B 106.9
H98A C98 H98B 106.7
C100 C99 C98 120.3(9)
C100 C99 H99A 107.3
C98 C99 H99A 107.3
C100 C99 H99B 107.2
C98 C99 H99B 107.2
H99A C99 H99B 106.9
C99 C100 C101 117.8(9)
C99 C100 H100 107.8
C101 C100 H100 107.9
C99 C100 H101 107.9
C101 C100 H101 107.9
H100 C100 H101 107.2
C102 C101 C100 115.1(10)
C102 C101 H102 108.5
C100 C101 H102 108.5
C102 C101 H103 108.5
C100 C101 H103 108.5
H102 C101 H103 107.5
C101 C102 H104 109.5
C101 C102 H105 109.5
H104 C102 H105 109.5
C101 C102 H106 109.5
H104 C102 H106 109.5
H105 C102 H106 109.5
F2 B1 F4 110.1(6)
F2 B1 F1 110.3(6)
F4 B1 F1 108.6(5)
F2 B1 F3 109.1(6)
F4 B1 F3 108.8(5)
F1 B1 F3 110.0(5)
F6 B2 F7 109.1(6)
F6 B2 F8 108.8(6)
F7 B2 F8 110.9(6)
F6 B2 F5 107.3(6)
F7 B2 F5 111.0(6)
F8 B2 F5 109.6(6)
F11 B3 F12 110.4(7)
F11 B3 F10 109.6(6)
F12 B3 F10 110.4(6)
F11 B3 F9 109.5(6)
F12 B3 F9 107.0(6)
F10 B3 F9 109.9(6)
F15 B4 F13 110.1(6)
F15 B4 F16 109.5(5)
F13 B4 F16 111.1(5)
F15 B4 F14 108.6(5)
F13 B4 F14 109.3(5)
F16 B4 F14 108.2(6)

loop_
_geom_bond_atom_site_label_1
_geom_bond_atom_site_label_2
_geom_bond_distance
Fe1 N1 2.077(5)
Fe1 N2 1.954(5)
Fe1 N3 1.951(5)
Fe1 N4 2.093(5)
Fe1 N5 1.946(5)
Fe1 N6 2.098(4)
Fe2 N8 2.319(5)
Fe2 N9 2.142(4)
Fe2 N10 2.107(5)
Fe2 N11 2.421(5)
Fe2 N12 2.155(5)
Fe2 N13 2.279(5)
O1 C4 1.343(7)
O1 C7 1.446(7)
O2 C22 1.349(7)
O2 C27 1.451(7)
O3 C39 1.334(6)
O3 C44 1.439(7)
O4 C55 1.351(7)
O4 C58 1.442(7)
O5 C75 1.346(8)
O5 C78 1.438(7)
O6 C90 1.370(9)
O6 C95 1.444(10)
N1 C1 1.349(7)
N1 C5 1.369(7)
N2 C15 1.281(7)
N2 C16 1.474(7)
N3 C20 1.275(7)
N3 C19 1.468(7)
N4 C21 1.359(7)
N4 C25 1.352(7)
N5 C37 1.281(7)
N5 C36 1.472(7)
N6 C38 1.358(7)
N6 C42 1.367(7)
N7 C35 1.437(7)
N7 C18 1.423(7)
N7 C17 1.441(7)
N8 C52 1.330(7)
N8 C56 1.359(7)
N9 C66 1.274(7)
N9 C67 1.469(7)
N10 C71 1.262(7)
N10 C70 1.466(7)
N11 C72 1.350(8)
N11 C76 1.343(8)
N12 C88 1.256(7)
N12 C87 1.463(7)
N13 C89 1.341(9)
N13 C93 1.358(8)
N14 C69 1.445(7)
N14 C68 1.449(7)
N14 C86 1.448(8)
C1 C2 1.391(8)
C1 C6 1.484(8)
C2 C3 1.369(8)
C2 H2 0.9300
C3 C4 1.392(8)
C3 H3 0.9300
C4 C5 1.396(8)
C5 C15 1.448(8)
C6 H6A 0.9600
C6 H6B 0.9600
C6 H6C 0.9600
C7 C8 1.514(8)
C7 H7A 0.9700
C7 H7B 0.9700
C8 C9 1.508(8)
C8 H8A 0.9700
C8 H8B 0.9700
C9 C10 1.505(8)
C9 H9A 0.9700
C9 H9B 0.9700
C10 C11 1.521(9)
C10 H10A 0.9700
C10 H10B 0.9700
C11 C12 1.520(8)
C11 H11A 0.9700
C11 H11B 0.9700
C12 C13 1.521(9)
C12 H12A 0.9700
C12 H12B 0.9700
C13 C14 1.526(9)
C13 H13A 0.9700
C13 H13B 0.9700
C14 H14A 0.9600
C14 H14B 0.9600
C14 H14C 0.9600
C15 H15 0.9300
C16 C17 1.524(7)
C16 H16A 0.9700
C16 H16B 0.9700
C17 H17A 0.9700
C17 H17B 0.9700
C18 C19 1.544(7)
C18 H18A 0.9700
C18 H18B 0.9700
C19 H19A 0.9700
C19 H19B 0.9700
C20 C21 1.447(8)
C20 H20 0.9300
C21 C22 1.394(8)
C22 C23 1.395(8)
C23 C24 1.372(8)
C23 H23 0.9300
C24 C25 1.392(8)
C24 H24 0.9300
C25 C26 1.499(8)
C26 H26A 0.9600
C26 H26B 0.9600
C26 H26C 0.9600
C27 C28 1.513(9)
C27 H27A 0.9700
C27 H27B 0.9700
C28 C29 1.501(9)
C28 H28A 0.9700
C28 H28B 0.9700
C29 C30 1.534(10)
C29 H29A 0.9700
C29 H29B 0.9700
C30 C31 1.496(13)
C30 H30A 0.9700
C30 H30B 0.9700
C31 C32 1.625(12)
C31 H31A 0.9700
C31 H31B 0.9700
C32 C33 1.519(13)
C32 H32A 0.9700
C32 H32B 0.9700
C33 C34 1.433(13)
C33 H33A 0.9700
C33 H33B 0.9700
C34 H34A 0.9600
C34 H34B 0.9600
C34 H34C 0.9600
C35 C36 1.531(8)
C35 H35A 0.9700
C35 H35B 0.9700
C36 H36A 0.9700
C36 H36B 0.9700
C37 C38 1.435(7)
C37 H37 0.9300
C38 C39 1.402(7)
C39 C40 1.399(8)
C40 C41 1.373(8)
C40 H40 0.9300
C41 C42 1.390(8)
C41 H41 0.9300
C42 C43 1.486(7)
C43 H43A 0.9600
C43 H43B 0.9600
C43 H43C 0.9600
C44 C45 1.522(8)
C44 H44A 0.9700
C44 H44B 0.9700
C45 C46 1.521(9)
C45 H45A 0.9700
C45 H45B 0.9700
C46 C47 1.514(9)
C46 H46A 0.9700
C46 H46B 0.9700
C47 C48 1.514(9)
C47 H47A 0.9700
C47 H47B 0.9700
C48 C49 1.526(9)
C48 H48A 0.9700
C48 H48B 0.9700
C49 C50 1.529(10)
C49 H49A 0.9700
C49 H49B 0.9700
C50 C51 1.476(12)
C50 H50A 0.9700
C50 H50B 0.9700
C51 H51A 0.9600
C51 H51B 0.9600
C51 H51C 0.9600
C52 C53 1.395(8)
C52 C57 1.496(8)
C53 C54 1.361(8)
C53 H53 0.9300
C54 C55 1.405(9)
C54 H54 0.9300
C55 C56 1.405(8)
C56 C66 1.452(8)
C57 H57A 0.9600
C57 H57B 0.9600
C57 H57C 0.9600
C58 C59 1.503(9)
C58 H58A 0.9700
C58 H58B 0.9700
C59 C60 1.506(9)
C59 H59A 0.9700
C59 H59B 0.9700
C60 C61 1.525(8)
C60 H60A 0.9700
C60 H60B 0.9700
C61 C62 1.516(9)
C61 H61A 0.9700
C61 H61B 0.9700
C62 C63 1.522(9)
C62 H62A 0.9700
C62 H62B 0.9700
C63 C64 1.538(11)
C63 H63A 0.9700
C63 H63B 0.9700
C64 C65 1.433(12)
C64 H64A 0.9700
C64 H64B 0.9700
C65 H65A 0.9600
C65 H65B 0.9600
C65 H65C 0.9600
C66 H66 0.9300
C67 C68 1.521(8)
C67 H67A 0.9700
C67 H67B 0.9700
C68 H68A 0.9700
C68 H68B 0.9700
C69 C70 1.530(9)
C69 H69A 0.9700
C69 H69B 0.9700
C70 H70A 0.9700
C70 H70B 0.9700
C71 C76 1.473(8)
C71 H71 0.9300
C72 C73 1.402(9)
C72 C77 1.476(10)
C73 C74 1.371(10)
C73 H73 0.9300
C74 C75 1.387(10)
C74 H74 0.9300
C75 C76 1.413(8)
C77 H77A 0.9600
C77 H77B 0.9600
C77 H77C 0.9600
C78 C79 1.484(11)
C78 H78A 0.9700
C78 H78B 0.9700
C79 C80 1.542(13)
C79 H79A 0.9700
C79 H79B 0.9700
C80 C81 1.278(15)
C80 H80A 0.9700
C80 H80B 0.9700
C81 C82 1.49(2)
C81 H81A 0.9700
C81 H81B 0.9700
C82 C83 1.31(2)
C82 H82A 0.9700
C82 H82B 0.9700
C83 C84 1.41(2)
C83 H83A 0.9700
C83 H83B 0.9700
C84 C85 1.61(3)
C84 H84A 0.9700
C84 H84B 0.9700
C85 H85A 0.9600
C85 H85B 0.9600
C85 H85C 0.9600
C86 C87 1.516(8)
C86 H86A 0.9700
C86 H86B 0.9700
C87 H87A 0.9700
C87 H87B 0.9700
C88 C89 1.472(8)
C88 H88 0.9300
C89 C90 1.404(9)
C90 C91 1.394(10)
C91 C92 1.361(11)
C91 H91 0.9300
C92 C93 1.393(10)
C92 H92 0.9300
C93 C94 1.478(11)
C94 H94A 0.9600
C94 H94B 0.9600
C94 H94C 0.9600
C95 C96 1.429(13)
C95 H95A 0.9700
C95 H95B 0.9700
C96 C97 1.469(13)
C96 H96A 0.9700
C96 H96B 0.9700
C97 C98 1.486(13)
C97 H97A 0.9700
C97 H97B 0.9700
C98 C99 1.440(14)
C98 H98A 0.9700
C98 H98B 0.9700
C99 C100 1.456(14)
C99 H99A 0.9700
C99 H99B 0.9700
C100 C101 1.480(14)
C100 H100 0.9700
C100 H101 0.9700
C101 C102 1.427(15)
C101 H102 0.9700
C101 H103 0.9700
C102 H104 0.9600
C102 H105 0.9600
C102 H106 0.9600
B1 F2 1.367(9)
B1 F4 1.377(8)
B1 F1 1.381(8)
B1 F3 1.395(8)
B2 F6 1.384(9)
B2 F7 1.360(9)
B2 F8 1.363(9)
B2 F5 1.400(8)
B3 F11 1.389(9)
B3 F12 1.385(9)
B3 F10 1.363(9)
B3 F9 1.391(9)
B4 F15 1.386(8)
B4 F13 1.376(8)
B4 F16 1.380(8)
B4 F14 1.398(8)
